data_7063049
loop_
_publ_author_name
'Sinha, Nitish Kumar'
'Khan, Hilal Ahmad'
'Sivasankar, Chinnappan'
'Thirupathi, Natesan'

_publ_section_title
;
 Guanidine-centred reactivity of CNN Pd(ii) pincer complexes including
 carboxylate-assisted N--H activation and --CH2-- \\rightarrow --C(O)--
 oxygenation
;
_journal_issue 13
_journal_name_full 'New Journal of Chemistry'
_journal_page_first 5710
_journal_page_last 5720
_journal_paper_doi 10.1039/D3NJ05516G
_journal_volume 48
_journal_year 2024
_chemical_formula_moiety 'C30 H21 F6 N5 O Pd'
_chemical_formula_sum 'C30 H21 F6 N5 O Pd'
_chemical_formula_weight 687.92
_space_group_crystal_system triclinic
_space_group_IT_number 2
_space_group_name_Hall '-P 1'
_space_group_name_H-M_alt 'P -1'
_atom_sites_solution_hydrogens geom
_atom_sites_solution_primary dual
_audit_creation_date 2024-02-16
_audit_creation_method
;
Olex2 1.5
(compiled 2023.03.06 svn.rbb2c1857 for OlexSys, GUI svn.r6748)
;
_audit_update_record
;
2024-02-21 deposited with the CCDC.	2024-02-23 downloaded from the CCDC.
;
_cell_angle_alpha 82.430(2)
_cell_angle_beta 74.423(4)
_cell_angle_gamma 72.257(4)
_cell_formula_units_Z 2
_cell_length_a 8.4101(5)
_cell_length_b 11.9592(3)
_cell_length_c 14.4653(3)
_cell_measurement_reflns_used 10124
_cell_measurement_temperature 204(60)
_cell_measurement_theta_max 30.6640
_cell_measurement_theta_min 3.3060
_cell_volume 1332.82(10)
_computing_cell_refinement 'CrysAlisPro 1.171.43.106a (Rigaku OD, 2024)'
_computing_data_collection 'CrysAlisPro 1.171.43.106a (Rigaku OD, 2024)'
_computing_data_reduction 'CrysAlisPro 1.171.43.106a (Rigaku OD, 2024)'
_computing_molecular_graphics 'Olex2 1.5 (Dolomanov et al., 2009)'
_computing_publication_material 'Olex2 1.5 (Dolomanov et al., 2009)'
_computing_structure_refinement 'SHELXL 2016/4 (Sheldrick, 2015)'
_computing_structure_solution 'SHELXT 2014/5 (Sheldrick, 2014)'
_diffrn_ambient_environment N~2~
_diffrn_ambient_temperature 204(60)
_diffrn_detector 'Hybrid Pixel Array Detector'
_diffrn_detector_area_resol_mean 10.0000
_diffrn_detector_type HyPix
_diffrn_measured_fraction_theta_full 0.998
_diffrn_measured_fraction_theta_max 0.998
_diffrn_measurement_details
;
List of Runs (angles in degrees, time in seconds):

  # Type    Start    End  Width  t~exp~   \w     \q     \k     \f   Frames
#--------------------------------------------------------------------------
  1  \w    -14.00  63.00   0.50    2.00    --   -5.53  57.00 150.00  154
  2  \w     -3.00  23.00   0.50    2.00    --   -5.53 -99.00-120.00   52
  3  \w    -19.00  13.00   0.50    2.00    --   -5.53 -99.00-150.00   64
  4  \w    -61.00  17.00   0.50    2.00    --   -5.53 -77.00   0.00  156
  5  \w     -8.00  32.00   0.50    2.00    --    5.69 -99.00  90.00   80
  6  \w    -23.00  38.00   0.50    2.00    --    5.69 -99.00-180.00  122
  7  \w     12.00  76.00   0.50    2.00    --    5.69  57.00 -90.00  128
;
_diffrn_measurement_device 'four-circle diffractometer'
_diffrn_measurement_device_type 'XtaLAB Synergy, Single source at home/near, HyPix'
_diffrn_measurement_method '\w scans'
_diffrn_orient_matrix_type 'CrysAlisPro convention (1999,Acta A55,543-557)'
_diffrn_orient_matrix_UB_11 0.0350454000
_diffrn_orient_matrix_UB_12 0.0079866000
_diffrn_orient_matrix_UB_13 -0.0499745000
_diffrn_orient_matrix_UB_21 -0.0767789000
_diffrn_orient_matrix_UB_22 0.0441464000
_diffrn_orient_matrix_UB_23 -0.0039646000
_diffrn_orient_matrix_UB_31 0.0347200000
_diffrn_orient_matrix_UB_32 0.0433199000
_diffrn_orient_matrix_UB_33 0.0092611000
_diffrn_radiation_monochromator mirror
_diffrn_radiation_probe x-ray
_diffrn_radiation_type 'Mo K\a'
_diffrn_radiation_wavelength 0.71073
_diffrn_reflns_av_R_equivalents 0.0734
_diffrn_reflns_av_unetI/netI 0.0689
_diffrn_reflns_Laue_measured_fraction_full 0.998
_diffrn_reflns_Laue_measured_fraction_max 0.998
_diffrn_reflns_limit_h_max 10
_diffrn_reflns_limit_h_min -10
_diffrn_reflns_limit_k_max 14
_diffrn_reflns_limit_k_min -14
_diffrn_reflns_limit_l_max 18
_diffrn_reflns_limit_l_min -17
_diffrn_reflns_number 16195
_diffrn_reflns_point_group_measured_fraction_full 0.998
_diffrn_reflns_point_group_measured_fraction_max 0.998
_diffrn_reflns_theta_full 25.242
_diffrn_reflns_theta_max 26.372
_diffrn_reflns_theta_min 3.297
_diffrn_source 'micro-focus sealed X-ray tube'
_diffrn_source_type 'PhotonJet (Mo) X-ray Source'
_exptl_absorpt_coefficient_mu 0.774
_exptl_absorpt_correction_T_max 1.00000
_exptl_absorpt_correction_T_min 0.74241
_exptl_absorpt_correction_type multi-scan
_exptl_absorpt_process_details
;
CrysAlisPro 1.171.43.106a (Rigaku Oxford Diffraction, 2024)
Empirical absorption correction using spherical harmonics,
implemented in SCALE3 ABSPACK scaling algorithm.
;
_exptl_crystal_colour Orange
_exptl_crystal_density_diffrn 1.714
_exptl_crystal_description BLOCK
_exptl_crystal_F_000 688
_exptl_crystal_size_max 0.02
_exptl_crystal_size_mid 0.01
_exptl_crystal_size_min 0.005
_refine_diff_density_max 0.962
_refine_diff_density_min -0.809
_refine_diff_density_rms 0.087
_refine_ls_extinction_method none
_refine_ls_goodness_of_fit_ref 0.992
_refine_ls_hydrogen_treatment constr
_refine_ls_matrix_type full
_refine_ls_number_parameters 390
_refine_ls_number_reflns 5443
_refine_ls_number_restraints 0
_refine_ls_restrained_S_all 0.992
_refine_ls_R_factor_all 0.0498
_refine_ls_R_factor_gt 0.0417
_refine_ls_shift/su_max 0.001
_refine_ls_shift/su_mean 0.000
_refine_ls_structure_factor_coef Fsqd
_refine_ls_weighting_details 'w=1/[\s^2^(Fo^2^)+(0.0435P)^2^] where P=(Fo^2^+2Fc^2^)/3'
_refine_ls_weighting_scheme calc
_refine_ls_wR_factor_gt 0.0946
_refine_ls_wR_factor_ref 0.0995
_reflns_Friedel_coverage 0.000
_reflns_number_gt 4517
_reflns_number_total 5443
_reflns_threshold_expression 'I > 2\s(I)'
_cod_data_source_file d3nj05516g3.cif
_cod_data_source_block Complex-16
_cod_depositor_comments 'Adding full bibliography for 7063048--7063056.cif.'
_cod_database_code 7063049
_shelx_shelxl_version_number 2016/4
_chemical_oxdiff_formula 'C H N F O Pd'
_shelx_space_group_comment
;
The symmetry employed for this shelxl refinement is uniquely defined
by the following loop, which should always be used as a source of
symmetry information in preference to the above space-group names.
They are only intended as comments.
;
_olex2_refinement_description
;
1. Fixed Uiso
 At 1.2 times of:
  All C(H) groups, All N(H) groups
 At 1.5 times of:
  All C(H,H,H) groups
2.a Aromatic/amide H refined with riding coordinates:
 N2(H2), C6(H6), C4(H4), C5(H5), C21(H21), C18(H18), C25(H25), C13(H13),
 C19(H19), C20(H20), C27(H27), C26(H26), C10(H10), C12(H12), C11(H11)
2.b Idealised Me refined as rotating group:
 C30(H30A,H30B,H30C), C29(H29A,H29B,H29C)
;
_olex2_submission_special_instructions 'No special instructions were received'
_oxdiff_exptl_absorpt_empirical_details
;
Empirical correction (ABSPACK) includes:
- Absorption correction using spherical harmonics
- Frame scaling
;
_oxdiff_exptl_absorpt_empirical_full_max 1.470
_oxdiff_exptl_absorpt_empirical_full_min 0.524

loop_
_space_group_symop_operation_xyz
'x, y, z'
'-x, -y, -z'

loop_
_atom_site_label
_atom_site_type_symbol
_atom_site_fract_x
_atom_site_fract_y
_atom_site_fract_z
_atom_site_U_iso_or_equiv
_atom_site_adp_type
_atom_site_occupancy
_atom_site_site_symmetry_order
_atom_site_calc_flag
_atom_site_refinement_flags_posn
_atom_site_refinement_flags_adp
_atom_site_refinement_flags_occupancy
_atom_site_disorder_assembly
_atom_site_disorder_group
Pd1 Pd 0.24254(3) 0.54531(2) 0.47067(2) 0.03247(10) Uani 1 1 d . . . . .
F4 F 0.5321(3) 0.10723(18) 0.71190(17) 0.0516(5) Uani 1 1 d . . . . .
F2 F 0.1791(3) 0.66355(19) 0.85726(16) 0.0531(6) Uani 1 1 d . . . . .
F3 F 0.4472(3) 0.56626(19) 0.82441(18) 0.0586(6) Uani 1 1 d . . . . .
F5 F 0.2935(3) 0.06571(19) 0.76620(19) 0.0593(6) Uani 1 1 d . . . . .
F6 F 0.4976(3) -0.00894(19) 0.83666(19) 0.0679(7) Uani 1 1 d . . . . .
N3 N 0.2443(3) 0.4121(2) 0.5744(2) 0.0312(6) Uani 1 1 d . . . . .
O1 O 0.2267(4) 0.2192(2) 0.5924(2) 0.0522(7) Uani 1 1 d . . . . .
F1 F 0.3726(4) 0.7515(2) 0.83969(18) 0.0678(7) Uani 1 1 d . . . . .
N4 N 0.1872(3) 0.4268(2) 0.3978(2) 0.0362(6) Uani 1 1 d . . . . .
N1 N 0.2822(4) 0.5098(2) 0.6974(2) 0.0338(6) Uani 1 1 d . . . . .
N5 N 0.1930(4) 0.7351(2) 0.3060(2) 0.0380(7) Uani 1 1 d . . . . .
N2 N 0.2505(4) 0.3233(2) 0.7286(2) 0.0419(7) Uani 1 1 d . . . . .
H2 H 0.229408 0.266698 0.706166 0.050 Uiso 1 1 calc R U . . .
C17 C 0.2023(4) 0.3215(3) 0.4459(3) 0.0380(8) Uani 1 1 d . . . . .
C2 C 0.3067(4) 0.6126(3) 0.6455(3) 0.0332(7) Uani 1 1 d . . . . .
C3 C 0.3039(4) 0.6450(3) 0.5475(3) 0.0339(7) Uani 1 1 d . . . . .
C1 C 0.2611(4) 0.4207(3) 0.6664(2) 0.0341(7) Uani 1 1 d . . . . .
C22 C 0.2180(5) 0.6664(3) 0.3682(3) 0.0394(8) Uani 1 1 d . . . . .
C16 C 0.2277(4) 0.3136(3) 0.5460(3) 0.0362(8) Uani 1 1 d . . . . .
C14 C 0.3515(5) 0.1918(3) 0.8568(3) 0.0385(8) Uani 1 1 d . . . . .
C7 C 0.3407(4) 0.6916(3) 0.6982(3) 0.0374(8) Uani 1 1 d . . . . .
C23 C 0.1568(4) 0.8252(3) 0.2347(3) 0.0368(8) Uani 1 1 d . . . . .
C6 C 0.3769(5) 0.7947(3) 0.6562(3) 0.0429(8) Uani 1 1 d . . . . .
H6 H 0.397085 0.845971 0.692863 0.052 Uiso 1 1 calc R U . . .
C4 C 0.3470(4) 0.7483(3) 0.5081(3) 0.0384(8) Uani 1 1 d . . . . .
H4 H 0.351224 0.768446 0.442654 0.046 Uiso 1 1 calc R U . . .
C24 C 0.0764(4) 0.9395(3) 0.2666(3) 0.0352(7) Uani 1 1 d . . . . .
C5 C 0.3832(5) 0.8215(3) 0.5596(3) 0.0436(9) Uani 1 1 d . . . . .
H5 H 0.412166 0.889582 0.529412 0.052 Uiso 1 1 calc R U . . .
C9 C 0.2695(5) 0.3050(3) 0.8232(3) 0.0388(8) Uani 1 1 d . . . . .
C21 C 0.1562(5) 0.4385(3) 0.3107(3) 0.0448(9) Uani 1 1 d . . . . .
H21 H 0.144792 0.512003 0.276787 0.054 Uiso 1 1 calc R U . . .
C28 C 0.2038(5) 0.7976(3) 0.1398(3) 0.0440(9) Uani 1 1 d . . . . .
C18 C 0.1934(6) 0.2259(4) 0.4068(3) 0.0513(10) Uani 1 1 d . . . . .
H18 H 0.207378 0.152654 0.441319 0.062 Uiso 1 1 calc R U . . .
C25 C 0.0454(5) 1.0277(3) 0.1950(3) 0.0411(9) Uani 1 1 d . . . . .
H25 H -0.009723 1.105738 0.212250 0.049 Uiso 1 1 calc R U . . .
C13 C 0.3692(6) 0.1733(3) 0.9510(3) 0.0532(10) Uani 1 1 d . . . . .
H13 H 0.423913 0.097521 0.973035 0.064 Uiso 1 1 calc R U . . .
C15 C 0.4171(5) 0.0901(3) 0.7931(3) 0.0418(8) Uani 1 1 d . . . . .
C30 C 0.0284(5) 0.9641(3) 0.3707(3) 0.0456(9) Uani 1 1 d . . . . .
H30A H -0.050864 0.920313 0.406232 0.068 Uiso 1 1 calc R U . . .
H30B H -0.026118 1.047575 0.378234 0.068 Uiso 1 1 calc R U . . .
H30C H 0.131076 0.940467 0.395283 0.068 Uiso 1 1 calc R U . . .
C8 C 0.3355(5) 0.6667(3) 0.8028(3) 0.0458(9) Uani 1 1 d . . . . .
C19 C 0.1638(6) 0.2383(4) 0.3162(3) 0.0577(11) Uani 1 1 d . . . . .
H19 H 0.159738 0.173518 0.287453 0.069 Uiso 1 1 calc R U . . .
C20 C 0.1403(5) 0.3472(4) 0.2690(3) 0.0528(10) Uani 1 1 d . . . . .
H20 H 0.113678 0.359008 0.208680 0.063 Uiso 1 1 calc R U . . .
C27 C 0.1707(5) 0.8902(4) 0.0723(3) 0.0517(10) Uani 1 1 d . . . . .
H27 H 0.201699 0.875149 0.006764 0.062 Uiso 1 1 calc R U . . .
C26 C 0.0937(5) 1.0029(3) 0.1000(3) 0.0506(10) Uani 1 1 d . . . . .
H26 H 0.073569 1.064335 0.053052 0.061 Uiso 1 1 calc R U . . .
C10 C 0.2052(6) 0.3942(3) 0.8873(3) 0.0522(10) Uani 1 1 d . . . . .
H10 H 0.147455 0.470126 0.867083 0.063 Uiso 1 1 calc R U . . .
C29 C 0.2846(7) 0.6729(4) 0.1113(3) 0.0637(12) Uani 1 1 d . . . . .
H29A H 0.369777 0.633780 0.147600 0.096 Uiso 1 1 calc R U . . .
H29B H 0.339747 0.672249 0.043154 0.096 Uiso 1 1 calc R U . . .
H29C H 0.196639 0.632164 0.124661 0.096 Uiso 1 1 calc R U . . .
C12 C 0.3087(7) 0.2632(4) 1.0121(3) 0.0648(13) Uani 1 1 d . . . . .
H12 H 0.323985 0.250239 1.075083 0.078 Uiso 1 1 calc R U . . .
C11 C 0.2248(7) 0.3732(4) 0.9795(3) 0.0634(12) Uani 1 1 d . . . . .
H11 H 0.180094 0.435068 1.021498 0.076 Uiso 1 1 calc R U . . .

loop_
_atom_site_aniso_label
_atom_site_aniso_U_11
_atom_site_aniso_U_22
_atom_site_aniso_U_33
_atom_site_aniso_U_23
_atom_site_aniso_U_13
_atom_site_aniso_U_12
Pd1 0.03421(15) 0.02995(15) 0.02629(15) 0.00238(10) -0.00684(11) -0.00104(10)
F4 0.0534(13) 0.0491(12) 0.0489(13) -0.0019(10) -0.0065(11) -0.0148(10)
F2 0.0645(14) 0.0500(12) 0.0370(12) -0.0015(10) -0.0030(11) -0.0136(11)
F3 0.0673(15) 0.0533(13) 0.0573(15) 0.0083(11) -0.0352(13) -0.0070(11)
F5 0.0628(14) 0.0462(12) 0.0809(19) 0.0014(12) -0.0261(14) -0.0271(11)
F6 0.0924(19) 0.0336(11) 0.0659(17) 0.0111(11) -0.0295(15) 0.0024(11)
N3 0.0286(13) 0.0340(14) 0.0297(15) 0.0007(11) -0.0065(12) -0.0082(11)
O1 0.0766(19) 0.0470(15) 0.0455(16) 0.0117(13) -0.0247(15) -0.0324(14)
F1 0.108(2) 0.0604(14) 0.0520(15) 0.0011(12) -0.0348(16) -0.0366(14)
N4 0.0283(14) 0.0402(15) 0.0327(16) 0.0031(12) -0.0072(12) -0.0014(11)
N1 0.0387(15) 0.0287(13) 0.0303(15) 0.0040(11) -0.0107(13) -0.0042(11)
N5 0.0466(17) 0.0318(14) 0.0318(16) 0.0033(12) -0.0143(14) -0.0033(12)
N2 0.0600(19) 0.0311(14) 0.0345(16) 0.0096(12) -0.0188(15) -0.0112(13)
C17 0.0343(18) 0.0459(19) 0.0335(19) -0.0010(15) -0.0049(15) -0.0142(15)
C2 0.0273(16) 0.0269(15) 0.0393(19) 0.0025(14) -0.0092(15) 0.0003(12)
C3 0.0261(15) 0.0315(16) 0.0350(18) 0.0028(14) -0.0039(14) 0.0001(12)
C1 0.0317(17) 0.0318(16) 0.0317(18) 0.0071(14) -0.0065(14) -0.0035(13)
C22 0.045(2) 0.0373(18) 0.0306(19) -0.0029(15) -0.0104(16) -0.0029(15)
C16 0.0350(17) 0.0381(18) 0.0343(19) 0.0051(15) -0.0064(15) -0.0135(14)
C14 0.0432(19) 0.0353(17) 0.0361(19) 0.0090(15) -0.0109(16) -0.0132(15)
C7 0.0316(17) 0.0332(17) 0.041(2) -0.0020(15) -0.0081(16) -0.0001(13)
C23 0.0416(19) 0.0359(17) 0.0353(19) 0.0111(15) -0.0192(16) -0.0113(14)
C6 0.0407(19) 0.0400(19) 0.047(2) -0.0003(16) -0.0105(18) -0.0108(15)
C4 0.0363(18) 0.0359(17) 0.0357(19) 0.0052(15) -0.0053(16) -0.0057(14)
C24 0.0362(17) 0.0348(17) 0.0380(19) 0.0070(14) -0.0151(15) -0.0135(14)
C5 0.045(2) 0.0348(18) 0.049(2) 0.0054(16) -0.0081(18) -0.0137(15)
C9 0.047(2) 0.0347(17) 0.0329(19) 0.0102(15) -0.0094(16) -0.0141(15)
C21 0.047(2) 0.051(2) 0.033(2) -0.0017(16) -0.0126(17) -0.0050(17)
C28 0.050(2) 0.045(2) 0.035(2) 0.0071(16) -0.0174(18) -0.0086(16)
C18 0.062(2) 0.057(2) 0.045(2) 0.0082(19) -0.016(2) -0.034(2)
C25 0.044(2) 0.0316(17) 0.054(2) 0.0122(16) -0.0240(18) -0.0145(15)
C13 0.064(3) 0.043(2) 0.046(2) 0.0169(18) -0.018(2) -0.0103(18)
C15 0.046(2) 0.0307(17) 0.048(2) 0.0079(16) -0.0156(18) -0.0112(15)
C30 0.057(2) 0.0355(18) 0.044(2) 0.0003(16) -0.0096(19) -0.0159(16)
C8 0.056(2) 0.0351(18) 0.047(2) -0.0030(16) -0.015(2) -0.0100(16)
C19 0.069(3) 0.071(3) 0.047(2) -0.005(2) -0.011(2) -0.042(2)
C20 0.052(2) 0.078(3) 0.032(2) -0.005(2) -0.0128(19) -0.022(2)
C27 0.064(3) 0.060(2) 0.033(2) 0.0125(18) -0.024(2) -0.015(2)
C26 0.058(2) 0.051(2) 0.051(2) 0.0237(19) -0.032(2) -0.0206(19)
C10 0.070(3) 0.0377(19) 0.041(2) 0.0074(17) -0.012(2) -0.0087(18)
C29 0.091(3) 0.051(2) 0.037(2) -0.0039(18) -0.017(2) -0.001(2)
C12 0.095(4) 0.059(3) 0.031(2) 0.011(2) -0.018(2) -0.013(2)
C11 0.096(4) 0.048(2) 0.035(2) 0.0018(18) -0.007(2) -0.013(2)

loop_
_atom_type_symbol
_atom_type_description
_atom_type_scat_dispersion_real
_atom_type_scat_dispersion_imag
_atom_type_scat_source
C C 0.0033 0.0016 'International Tables Vol C Tables 4.2.6.8 and 6.1.1.4'
H H 0.0000 0.0000 'International Tables Vol C Tables 4.2.6.8 and 6.1.1.4'
F F 0.0171 0.0103 'International Tables Vol C Tables 4.2.6.8 and 6.1.1.4'
N N 0.0061 0.0033 'International Tables Vol C Tables 4.2.6.8 and 6.1.1.4'
O O 0.0106 0.0060 'International Tables Vol C Tables 4.2.6.8 and 6.1.1.4'
Pd Pd -0.9988 1.0072 'International Tables Vol C Tables 4.2.6.8 and 6.1.1.4'

loop_
_geom_angle_atom_site_label_1
_geom_angle_atom_site_label_2
_geom_angle_atom_site_label_3
_geom_angle
_geom_angle_site_symmetry_1
_geom_angle_site_symmetry_3
_geom_angle_publ_flag
N3 Pd1 N4 81.42(11) . . ?
C3 Pd1 N3 93.58(12) . . ?
C3 Pd1 N4 174.66(11) . . ?
C22 Pd1 N3 172.80(13) . . ?
C22 Pd1 N4 92.68(13) . . ?
C22 Pd1 C3 92.44(14) . . ?
C1 N3 Pd1 123.5(2) . . ?
C16 N3 Pd1 113.8(2) . . ?
C16 N3 C1 122.7(3) . . ?
C17 N4 Pd1 111.6(2) . . ?
C21 N4 Pd1 129.8(3) . . ?
C21 N4 C17 118.3(3) . . ?
C1 N1 C2 127.8(3) . . ?
C22 N5 C23 176.0(4) . . ?
C1 N2 H2 116.1 . . ?
C1 N2 C9 127.9(3) . . ?
C9 N2 H2 116.1 . . ?
N4 C17 C16 116.6(3) . . ?
N4 C17 C18 122.1(3) . . ?
C18 C17 C16 121.3(3) . . ?
N1 C2 C3 127.5(3) . . ?
N1 C2 C7 114.7(3) . . ?
C3 C2 C7 117.8(3) . . ?
C2 C3 Pd1 120.6(2) . . ?
C4 C3 Pd1 121.9(3) . . ?
C4 C3 C2 117.4(3) . . ?
N1 C1 N3 126.1(3) . . ?
N1 C1 N2 118.8(3) . . ?
N2 C1 N3 115.1(3) . . ?
N5 C22 Pd1 174.4(3) . . ?
N3 C16 C17 115.7(3) . . ?
O1 C16 N3 128.3(3) . . ?
O1 C16 C17 116.0(3) . . ?
C9 C14 C15 120.9(3) . . ?
C13 C14 C9 119.7(4) . . ?
C13 C14 C15 119.4(3) . . ?
C2 C7 C8 120.7(3) . . ?
C6 C7 C2 122.2(3) . . ?
C6 C7 C8 117.1(3) . . ?
C24 C23 N5 116.5(3) . . ?
C28 C23 N5 119.3(3) . . ?
C28 C23 C24 124.2(3) . . ?
C7 C6 H6 120.4 . . ?
C5 C6 C7 119.2(4) . . ?
C5 C6 H6 120.4 . . ?
C3 C4 H4 118.2 . . ?
C5 C4 C3 123.7(3) . . ?
C5 C4 H4 118.2 . . ?
C23 C24 C30 121.8(3) . . ?
C25 C24 C23 115.6(3) . . ?
C25 C24 C30 122.6(3) . . ?
C6 C5 H5 120.2 . . ?
C4 C5 C6 119.6(3) . . ?
C4 C5 H5 120.2 . . ?
N2 C9 C14 119.7(3) . . ?
C10 C9 N2 122.4(3) . . ?
C10 C9 C14 117.9(3) . . ?
N4 C21 H21 118.8 . . ?
N4 C21 C20 122.4(4) . . ?
C20 C21 H21 118.8 . . ?
C23 C28 C27 116.9(3) . . ?
C23 C28 C29 121.3(3) . . ?
C27 C28 C29 121.8(4) . . ?
C17 C18 H18 120.4 . . ?
C17 C18 C19 119.2(4) . . ?
C19 C18 H18 120.4 . . ?
C24 C25 H25 119.4 . . ?
C26 C25 C24 121.3(3) . . ?
C26 C25 H25 119.4 . . ?
C14 C13 H13 119.3 . . ?
C12 C13 C14 121.4(3) . . ?
C12 C13 H13 119.3 . . ?
F4 C15 C14 113.2(3) . . ?
F5 C15 F4 106.3(3) . . ?
F5 C15 F6 106.3(3) . . ?
F5 C15 C14 113.0(3) . . ?
F6 C15 F4 105.6(3) . . ?
F6 C15 C14 111.9(3) . . ?
C24 C30 H30A 109.5 . . ?
C24 C30 H30B 109.5 . . ?
C24 C30 H30C 109.5 . . ?
H30A C30 H30B 109.5 . . ?
H30A C30 H30C 109.5 . . ?
H30B C30 H30C 109.5 . . ?
F2 C8 F1 104.5(3) . . ?
F2 C8 C7 113.3(3) . . ?
F3 C8 F2 106.4(3) . . ?
F3 C8 F1 104.8(3) . . ?
F3 C8 C7 115.0(3) . . ?
F1 C8 C7 111.8(3) . . ?
C18 C19 H19 120.7 . . ?
C20 C19 C18 118.7(4) . . ?
C20 C19 H19 120.7 . . ?
C21 C20 H20 120.4 . . ?
C19 C20 C21 119.2(4) . . ?
C19 C20 H20 120.4 . . ?
C28 C27 H27 119.5 . . ?
C26 C27 C28 120.9(4) . . ?
C26 C27 H27 119.5 . . ?
C25 C26 H26 119.5 . . ?
C27 C26 C25 121.0(3) . . ?
C27 C26 H26 119.5 . . ?
C9 C10 H10 119.5 . . ?
C11 C10 C9 121.0(4) . . ?
C11 C10 H10 119.5 . . ?
C28 C29 H29A 109.5 . . ?
C28 C29 H29B 109.5 . . ?
C28 C29 H29C 109.5 . . ?
H29A C29 H29B 109.5 . . ?
H29A C29 H29C 109.5 . . ?
H29B C29 H29C 109.5 . . ?
C13 C12 H12 120.7 . . ?
C13 C12 C11 118.7(4) . . ?
C11 C12 H12 120.7 . . ?
C10 C11 C12 121.4(4) . . ?
C10 C11 H11 119.3 . . ?
C12 C11 H11 119.3 . . ?

loop_
_geom_bond_atom_site_label_1
_geom_bond_atom_site_label_2
_geom_bond_distance
_geom_bond_site_symmetry_2
_geom_bond_publ_flag
Pd1 N3 2.039(3) . ?
Pd1 N4 2.097(3) . ?
Pd1 C3 1.989(4) . ?
Pd1 C22 1.937(3) . ?
F4 C15 1.343(4) . ?
F2 C8 1.349(5) . ?
F3 C8 1.340(4) . ?
F5 C15 1.322(4) . ?
F6 C15 1.342(4) . ?
N3 C1 1.396(4) . ?
N3 C16 1.355(4) . ?
O1 C16 1.237(4) . ?
F1 C8 1.354(4) . ?
N4 C17 1.344(4) . ?
N4 C21 1.334(5) . ?
N1 C2 1.394(4) . ?
N1 C1 1.285(4) . ?
N5 C22 1.154(4) . ?
N5 C23 1.411(4) . ?
N2 H2 0.8700 . ?
N2 C1 1.385(4) . ?
N2 C9 1.402(4) . ?
C17 C16 1.506(5) . ?
C17 C18 1.370(5) . ?
C2 C3 1.423(5) . ?
C2 C7 1.424(5) . ?
C3 C4 1.399(5) . ?
C14 C9 1.408(4) . ?
C14 C13 1.392(5) . ?
C14 C15 1.499(5) . ?
C7 C6 1.384(5) . ?
C7 C8 1.495(5) . ?
C23 C24 1.405(5) . ?
C23 C28 1.378(5) . ?
C6 H6 0.9400 . ?
C6 C5 1.382(5) . ?
C4 H4 0.9400 . ?
C4 C5 1.367(5) . ?
C24 C25 1.394(4) . ?
C24 C30 1.495(5) . ?
C5 H5 0.9400 . ?
C9 C10 1.390(6) . ?
C21 H21 0.9400 . ?
C21 C20 1.372(6) . ?
C28 C27 1.390(5) . ?
C28 C29 1.499(6) . ?
C18 H18 0.9400 . ?
C18 C19 1.379(6) . ?
C25 H25 0.9400 . ?
C25 C26 1.370(6) . ?
C13 H13 0.9400 . ?
C13 C12 1.369(6) . ?
C30 H30A 0.9700 . ?
C30 H30B 0.9700 . ?
C30 H30C 0.9700 . ?
C19 H19 0.9400 . ?
C19 C20 1.372(6) . ?
C20 H20 0.9400 . ?
C27 H27 0.9400 . ?
C27 C26 1.366(6) . ?
C26 H26 0.9400 . ?
C10 H10 0.9400 . ?
C10 C11 1.369(6) . ?
C29 H29A 0.9700 . ?
C29 H29B 0.9700 . ?
C29 H29C 0.9700 . ?
C12 H12 0.9400 . ?
C12 C11 1.378(6) . ?
C11 H11 0.9400 . ?

loop_
_geom_torsion_atom_site_label_1
_geom_torsion_atom_site_label_2
_geom_torsion_atom_site_label_3
_geom_torsion_atom_site_label_4
_geom_torsion
_geom_torsion_site_symmetry_1
_geom_torsion_site_symmetry_2
_geom_torsion_site_symmetry_3
_geom_torsion_site_symmetry_4
_geom_torsion_publ_flag
Pd1 N3 C1 N1 -2.1(5) . . . . ?
Pd1 N3 C1 N2 176.8(2) . . . . ?
Pd1 N3 C16 O1 179.0(3) . . . . ?
Pd1 N3 C16 C17 -2.9(4) . . . . ?
Pd1 N4 C17 C16 8.9(4) . . . . ?
Pd1 N4 C17 C18 -171.7(3) . . . . ?
Pd1 N4 C21 C20 172.7(3) . . . . ?
Pd1 C3 C4 C5 177.3(3) . . . . ?
N4 C17 C16 N3 -4.3(5) . . . . ?
N4 C17 C16 O1 174.1(3) . . . . ?
N4 C17 C18 C19 -1.7(6) . . . . ?
N4 C21 C20 C19 -2.7(6) . . . . ?
N1 C2 C3 Pd1 5.1(5) . . . . ?
N1 C2 C3 C4 -174.5(3) . . . . ?
N1 C2 C7 C6 176.5(3) . . . . ?
N1 C2 C7 C8 -4.5(4) . . . . ?
N5 C23 C24 C25 178.5(3) . . . . ?
N5 C23 C24 C30 -1.3(5) . . . . ?
N5 C23 C28 C27 -177.7(3) . . . . ?
N5 C23 C28 C29 3.1(6) . . . . ?
N2 C9 C10 C11 179.5(4) . . . . ?
C17 N4 C21 C20 -0.4(6) . . . . ?
C17 C18 C19 C20 -1.4(7) . . . . ?
C2 N1 C1 N3 -5.5(6) . . . . ?
C2 N1 C1 N2 175.6(3) . . . . ?
C2 C3 C4 C5 -3.1(5) . . . . ?
C2 C7 C6 C5 -1.0(5) . . . . ?
C2 C7 C8 F2 -62.7(4) . . . . ?
C2 C7 C8 F3 60.1(5) . . . . ?
C2 C7 C8 F1 179.5(3) . . . . ?
C3 C2 C7 C6 -2.5(5) . . . . ?
C3 C2 C7 C8 176.4(3) . . . . ?
C3 C4 C5 C6 -0.4(5) . . . . ?
C1 N3 C16 O1 -1.0(6) . . . . ?
C1 N3 C16 C17 177.1(3) . . . . ?
C1 N1 C2 C3 3.9(5) . . . . ?
C1 N1 C2 C7 -175.0(3) . . . . ?
C1 N2 C9 C14 -143.3(4) . . . . ?
C1 N2 C9 C10 38.8(6) . . . . ?
C16 N3 C1 N1 177.9(3) . . . . ?
C16 N3 C1 N2 -3.3(5) . . . . ?
C16 C17 C18 C19 177.7(4) . . . . ?
C14 C9 C10 C11 1.5(6) . . . . ?
C14 C13 C12 C11 1.7(7) . . . . ?
C7 C2 C3 Pd1 -176.0(2) . . . . ?
C7 C2 C3 C4 4.5(4) . . . . ?
C7 C6 C5 C4 2.5(5) . . . . ?
C23 C24 C25 C26 -1.0(5) . . . . ?
C23 C28 C27 C26 -0.5(6) . . . . ?
C6 C7 C8 F2 116.4(3) . . . . ?
C6 C7 C8 F3 -120.9(4) . . . . ?
C6 C7 C8 F1 -1.4(5) . . . . ?
C24 C23 C28 C27 1.0(6) . . . . ?
C24 C23 C28 C29 -178.2(4) . . . . ?
C24 C25 C26 C27 1.4(6) . . . . ?
C9 N2 C1 N3 177.2(3) . . . . ?
C9 N2 C1 N1 -3.9(5) . . . . ?
C9 C14 C13 C12 -0.1(6) . . . . ?
C9 C14 C15 F4 58.1(5) . . . . ?
C9 C14 C15 F5 -62.7(4) . . . . ?
C9 C14 C15 F6 177.3(3) . . . . ?
C9 C10 C11 C12 0.0(8) . . . . ?
C21 N4 C17 C16 -176.8(3) . . . . ?
C21 N4 C17 C18 2.6(5) . . . . ?
C28 C23 C24 C25 -0.2(5) . . . . ?
C28 C23 C24 C30 -180.0(4) . . . . ?
C28 C27 C26 C25 -0.6(6) . . . . ?
C18 C17 C16 N3 176.3(3) . . . . ?
C18 C17 C16 O1 -5.3(5) . . . . ?
C18 C19 C20 C21 3.5(7) . . . . ?
C13 C14 C9 N2 -179.5(4) . . . . ?
C13 C14 C9 C10 -1.5(6) . . . . ?
C13 C14 C15 F4 -123.1(4) . . . . ?
C13 C14 C15 F5 116.0(4) . . . . ?
C13 C14 C15 F6 -4.0(5) . . . . ?
C13 C12 C11 C10 -1.6(8) . . . . ?
C15 C14 C9 N2 -0.7(5) . . . . ?
C15 C14 C9 C10 177.3(4) . . . . ?
C15 C14 C13 C12 -178.9(4) . . . . ?
C30 C24 C25 C26 178.8(3) . . . . ?
C8 C7 C6 C5 180.0(3) . . . . ?
C29 C28 C27 C26 178.7(4) . . . . ?
